data_4127823
loop_
_publ_author_name
'Xia, Ying'
'Ochi, Shusuke'
'Dong, Guangbin'

_publ_section_title
;
 Two-Carbon Ring Expansion of 1-Indanones via Insertion of Ethylene into
 Carbon-Carbon Bonds.
;
_journal_issue 33
_journal_name_full 'Journal of the American Chemical Society'
_journal_page_first 13038
_journal_page_last 13042
_journal_paper_doi 10.1021/jacs.9b07445
_journal_volume 141
_journal_year 2019
_chemical_absolute_configuration syn
_chemical_formula_moiety 'C23 H28 O2'
_chemical_formula_sum 'C23 H28 O2'
_chemical_formula_weight 336.45
_space_group_crystal_system orthorhombic
_space_group_IT_number 19
_space_group_name_Hall 'P 2ac 2ab'
_space_group_name_H-M_alt 'P 21 21 21'
_symmetry_space_group_name_Hall 'P 2ac 2ab'
_symmetry_space_group_name_H-M 'P 21 21 21'
_atom_sites_solution_hydrogens geom
_atom_sites_solution_primary dual
_audit_creation_date 2018-08-07
_audit_creation_method
;
Olex2 1.2
(compiled 2018.05.29 svn.r3508 for OlexSys, GUI svn.r5506)
;
_cell_angle_alpha 90
_cell_angle_beta 90
_cell_angle_gamma 90
_cell_formula_units_Z 4
_cell_length_a 7.2034(4)
_cell_length_b 14.0718(9)
_cell_length_c 17.7298(10)
_cell_measurement_reflns_used 6045
_cell_measurement_temperature 100(2)
_cell_measurement_theta_max 28.46
_cell_measurement_theta_min 2.30
_cell_volume 1797.18(18)
_computing_cell_refinement 'SAINT V.8.35A (Bruker AXS Inc., 2013)'
_computing_data_collection 'APEX3 v.2015.9-0 (Bruker AXS Inc., 2015)'
_computing_data_reduction 'SAINT V.8.35A (Bruker AXS Inc., 2013)'
_computing_molecular_graphics
;
OLEX2: a complete structure solution, refinement and analysis program 
Dolomanov et al., 2009

Mercury: visualization and analysis of crystal structures
Macrae, et al., 2006

O. V. Dolomanov, L. J. Bourhis, R. J. Gildea, J. A. K. Howard and H. Puschmann.
J. Appl. Cryst. (2009). 42, 339-341;

C. F. Macrae, P. R. Edgington, P. McCabe, E. Pidcock, G. P. Shields, R. Taylor,
M. Towler and J. van de Streek, J. Appl. Cryst. (2006). 39, 453-457.
;
_computing_publication_material
;
 APEX3 v.2015.5-2 (Bruker AXS Inc., 2015)
 OLEX2 (Dolomanov et al., 2009)
;
_computing_structure_refinement 'XL-2018/1 (Sheldrick, 2015b)'
_computing_structure_solution 'XT 2014/5 (Sheldrick, 2015a)'
_diffrn_ambient_temperature 100(2)
_diffrn_detector 'Bruker PHOTON 100'
_diffrn_detector_area_resol_mean 10.4167
_diffrn_detector_type CMOS
_diffrn_measured_fraction_theta_full 0.999
_diffrn_measured_fraction_theta_max 0.933
_diffrn_measurement_device_type 'Bruker D8 Venture'
_diffrn_measurement_method 'omega and phi scans'
_diffrn_radiation_monochromator mirrors
_diffrn_radiation_type MoK\a
_diffrn_radiation_wavelength 0.71073
_diffrn_reflns_av_R_equivalents 0.0397
_diffrn_reflns_av_unetI/netI 0.0653
_diffrn_reflns_Laue_measured_fraction_full 0.999
_diffrn_reflns_Laue_measured_fraction_max 0.933
_diffrn_reflns_limit_h_max 9
_diffrn_reflns_limit_h_min -10
_diffrn_reflns_limit_k_max 17
_diffrn_reflns_limit_k_min -19
_diffrn_reflns_limit_l_max 24
_diffrn_reflns_limit_l_min -24
_diffrn_reflns_number 16708
_diffrn_reflns_point_group_measured_fraction_full 1.000
_diffrn_reflns_point_group_measured_fraction_max 0.900
_diffrn_reflns_theta_full 25.242
_diffrn_reflns_theta_max 30.481
_diffrn_reflns_theta_min 2.297
_diffrn_source 'micro-focus X-ray tube'
_diffrn_source_type 'INCOATEC ImuS'
_diffrn_standards_number 0
_exptl_absorpt_coefficient_mu 0.077
_exptl_absorpt_correction_T_max 0.7461
_exptl_absorpt_correction_T_min 0.6710
_exptl_absorpt_correction_type multi-scan
_exptl_absorpt_process_details
;
SADABS-2016/2 (Bruker,2016/2) was used for absorption correction.
wR2(int) was 0.0851 before and 0.0493 after correction.
The Ratio of minimum to maximum transmission is 0.8993.
The \l/2 correction factor is Not present.
;
_exptl_crystal_colour 'clear colourless'
_exptl_crystal_colour_lustre clear
_exptl_crystal_colour_primary colourless
_exptl_crystal_density_diffrn 1.243
_exptl_crystal_description prism
_exptl_crystal_F_000 728
_exptl_crystal_recrystallization_method 'obtained by evaporation of'
_exptl_crystal_size_max 0.1
_exptl_crystal_size_mid 0.05
_exptl_crystal_size_min 0.05
_refine_diff_density_max 0.285
_refine_diff_density_min -0.197
_refine_diff_density_rms 0.050
_refine_ls_abs_structure_details
;
 Flack x determined using 1265 quotients [(I+)-(I-)]/[(I+)+(I-)]
 (Parsons, Flack and Wagner, Acta Cryst. B69 (2013) 249-259).
;
_refine_ls_abs_structure_Flack 0.6(6)
_refine_ls_extinction_method none
_refine_ls_goodness_of_fit_ref 1.018
_refine_ls_hydrogen_treatment constr
_refine_ls_matrix_type full
_refine_ls_number_parameters 227
_refine_ls_number_reflns 4936
_refine_ls_number_restraints 0
_refine_ls_restrained_S_all 1.018
_refine_ls_R_factor_all 0.0821
_refine_ls_R_factor_gt 0.0508
_refine_ls_shift/su_max 0.000
_refine_ls_shift/su_mean 0.000
_refine_ls_structure_factor_coef Fsqd
_refine_ls_weighting_details 'w=1/[\s^2^(Fo^2^)+(0.0428P)^2^+0.2923P] where P=(Fo^2^+2Fc^2^)/3'
_refine_ls_weighting_scheme calc
_refine_ls_wR_factor_gt 0.0908
_refine_ls_wR_factor_ref 0.1001
_reflns_Friedel_coverage 0.699
_reflns_Friedel_fraction_full 1.000
_reflns_Friedel_fraction_max 0.856
_reflns_number_gt 3763
_reflns_number_total 4936
_reflns_threshold_expression 'I > 2\s(I)'
_cod_data_source_file ja9b07445_si_002.cif
_cod_data_source_block ying-1168-1
_cod_database_code 4127823
_shelx_shelxl_version_number 2018/3
_shelx_space_group_comment
;
The symmetry employed for this shelxl refinement is uniquely defined
by the following loop, which should always be used as a source of
symmetry information in preference to the above space-group names.
They are only intended as comments.
;
_shelx_estimated_absorpt_t_max 0.996
_shelx_estimated_absorpt_t_min 0.992
_olex2_refinement_description
;
1. Fixed Uiso
 At 1.2 times of:
  All C(H) groups, All C(H,H) groups
 At 1.5 times of:
  All C(H,H,H) groups
2.a Ternary CH refined with riding coordinates:
 C13(H13), C12(H12), C19(H19)
2.b Secondary CH2 refined with riding coordinates:
 C16(H16A,H16B), C17(H17A,H17B), C14(H14A,H14B), C3(H3A,H3B), C15(H15A,H15B),
 C21(H21A,H21B), C20(H20A,H20B), C7(H7A,H7B), C2(H2A,H2B), C6(H6A,H6B)
2.c Aromatic/amide H refined with riding coordinates:
 C11(H11), C8(H8)
2.d Idealised Me refined as rotating group:
 C23(H23A,H23B,H23C)
;
_olex2_exptl_crystal_mounting_method 'mounted with a 20um-loop base'
_olex2_submission_special_instructions 'No special instructions were received'

loop_
_space_group_symop_operation_xyz
'x, y, z'
'-x+1/2, -y, z+1/2'
'-x, y+1/2, -z+1/2'
'x+1/2, -y+1/2, -z'

loop_
_atom_site_label
_atom_site_type_symbol
_atom_site_fract_x
_atom_site_fract_y
_atom_site_fract_z
_atom_site_U_iso_or_equiv
_atom_site_adp_type
_atom_site_occupancy
_atom_site_site_symmetry_order
_atom_site_calc_flag
_atom_site_refinement_flags_posn
O2 O 0.6435(2) 1.05581(11) 0.71759(9) 0.0281(4) Uani 1 1 d .
O1 O 0.4791(3) 0.25839(12) 0.35421(10) 0.0355(4) Uani 1 1 d .
C10 C 0.2088(3) 0.59375(16) 0.60019(11) 0.0180(5) Uani 1 1 d .
C4 C 0.4760(3) 0.49561(15) 0.51487(11) 0.0184(5) Uani 1 1 d .
C13 C 0.2936(3) 0.76919(15) 0.67207(11) 0.0163(5) Uani 1 1 d .
H13 H 0.340261 0.728193 0.714050 0.020 Uiso 1 1 calc R
C12 C 0.4028(3) 0.74467(15) 0.59964(11) 0.0158(4) Uani 1 1 d .
H12 H 0.348905 0.784484 0.558371 0.019 Uiso 1 1 calc R
C18 C 0.5375(3) 0.89214(14) 0.70457(11) 0.0167(5) Uani 1 1 d .
C9 C 0.3700(3) 0.64132(15) 0.57746(11) 0.0163(4) Uani 1 1 d .
C11 C 0.1852(3) 0.49870(16) 0.57980(12) 0.0211(5) Uani 1 1 d .
H11 H 0.075341 0.466954 0.595360 0.025 Uiso 1 1 calc R
C8 C 0.4992(3) 0.59047(15) 0.53455(11) 0.0178(5) Uani 1 1 d .
H8 H 0.608084 0.622348 0.518044 0.021 Uiso 1 1 calc R
C16 C 0.6094(3) 0.77124(16) 0.60508(12) 0.0197(5) Uani 1 1 d .
H16A H 0.671256 0.727388 0.640779 0.024 Uiso 1 1 calc R
H16B H 0.667703 0.762480 0.554997 0.024 Uiso 1 1 calc R
C19 C 0.3294(3) 0.87232(15) 0.69231(11) 0.0161(5) Uani 1 1 d .
H19 H 0.290697 0.910907 0.647628 0.019 Uiso 1 1 calc R
C22 C 0.5304(3) 0.99414(15) 0.73121(12) 0.0203(5) Uani 1 1 d .
C17 C 0.6417(3) 0.87366(15) 0.63125(12) 0.0201(5) Uani 1 1 d .
H17A H 0.776110 0.884498 0.639086 0.024 Uiso 1 1 calc R
H17B H 0.598062 0.918346 0.591931 0.024 Uiso 1 1 calc R
C1 C 0.4323(4) 0.32874(16) 0.38854(12) 0.0249(5) Uani 1 1 d .
C5 C 0.3146(3) 0.44854(15) 0.53794(12) 0.0206(5) Uani 1 1 d .
C14 C 0.0893(3) 0.74650(16) 0.65883(12) 0.0202(5) Uani 1 1 d .
H14A H 0.014858 0.769139 0.702186 0.024 Uiso 1 1 calc R
H14B H 0.045355 0.779779 0.612997 0.024 Uiso 1 1 calc R
C3 C 0.6216(3) 0.44487(16) 0.46905(12) 0.0222(5) Uani 1 1 d .
H3A H 0.661773 0.387494 0.496933 0.027 Uiso 1 1 calc R
H3B H 0.730880 0.486988 0.463757 0.027 Uiso 1 1 calc R
C15 C 0.0633(3) 0.63986(15) 0.64935(13) 0.0212(5) Uani 1 1 d .
H15A H 0.065974 0.609568 0.699737 0.025 Uiso 1 1 calc R
H15B H -0.060545 0.627909 0.627101 0.025 Uiso 1 1 calc R
C23 C 0.6220(3) 0.83541(16) 0.77090(13) 0.0236(5) Uani 1 1 d .
H23A H 0.552341 0.849086 0.817129 0.035 Uiso 1 1 calc GR
H23B H 0.752020 0.853912 0.777746 0.035 Uiso 1 1 calc GR
H23C H 0.615044 0.767258 0.759854 0.035 Uiso 1 1 calc GR
C21 C 0.3523(3) 1.00756(16) 0.77592(13) 0.0227(5) Uani 1 1 d .
H21A H 0.285193 1.064928 0.758549 0.027 Uiso 1 1 calc R
H21B H 0.379871 1.014489 0.830342 0.027 Uiso 1 1 calc R
C20 C 0.2350(3) 0.91744(15) 0.76156(12) 0.0219(5) Uani 1 1 d .
H20A H 0.239051 0.874080 0.805497 0.026 Uiso 1 1 calc R
H20B H 0.104192 0.933945 0.750598 0.026 Uiso 1 1 calc R
C7 C 0.2530(4) 0.33029(18) 0.43202(13) 0.0282(6) Uani 1 1 d .
H7A H 0.187709 0.269193 0.424066 0.034 Uiso 1 1 calc R
H7B H 0.173135 0.381456 0.411627 0.034 Uiso 1 1 calc R
C2 C 0.5561(4) 0.41482(17) 0.38976(13) 0.0270(6) Uani 1 1 d .
H2A H 0.488607 0.468671 0.366530 0.032 Uiso 1 1 calc R
H2B H 0.666621 0.401767 0.358236 0.032 Uiso 1 1 calc R
C6 C 0.2783(4) 0.34615(16) 0.51731(12) 0.0263(6) Uani 1 1 d .
H6A H 0.165106 0.324321 0.543821 0.032 Uiso 1 1 calc R
H6B H 0.383408 0.306806 0.535178 0.032 Uiso 1 1 calc R

loop_
_atom_site_aniso_label
_atom_site_aniso_U_11
_atom_site_aniso_U_22
_atom_site_aniso_U_33
_atom_site_aniso_U_23
_atom_site_aniso_U_13
_atom_site_aniso_U_12
O2 0.0344(10) 0.0233(9) 0.0265(9) -0.0043(7) 0.0039(8) -0.0072(8)
O1 0.0439(11) 0.0285(10) 0.0342(9) -0.0126(8) -0.0052(9) 0.0054(9)
C10 0.0187(11) 0.0196(12) 0.0157(11) 0.0015(9) -0.0018(9) -0.0008(9)
C4 0.0217(12) 0.0200(11) 0.0136(10) 0.0017(9) -0.0007(9) 0.0024(10)
C13 0.0160(11) 0.0179(11) 0.0150(10) 0.0011(9) -0.0001(8) 0.0020(9)
C12 0.0165(11) 0.0174(11) 0.0136(10) 0.0007(8) 0.0009(8) 0.0018(8)
C18 0.0181(11) 0.0165(11) 0.0156(10) -0.0011(8) 0.0006(9) -0.0006(9)
C9 0.0183(11) 0.0184(11) 0.0122(10) 0.0007(8) -0.0026(9) 0.0004(9)
C11 0.0225(12) 0.0226(12) 0.0183(11) 0.0022(9) 0.0019(9) -0.0056(10)
C8 0.0207(11) 0.0189(11) 0.0139(10) 0.0020(9) 0.0004(9) -0.0007(9)
C16 0.0177(12) 0.0208(12) 0.0206(11) -0.0025(9) 0.0046(9) -0.0008(9)
C19 0.0170(11) 0.0172(11) 0.0142(10) 0.0017(8) 0.0002(8) 0.0036(9)
C22 0.0248(13) 0.0219(12) 0.0143(10) 0.0000(9) -0.0038(9) 0.0003(10)
C17 0.0163(11) 0.0212(12) 0.0229(12) -0.0018(9) 0.0028(9) -0.0014(9)
C1 0.0373(14) 0.0222(13) 0.0151(11) -0.0013(9) -0.0072(10) 0.0044(11)
C5 0.0296(13) 0.0185(11) 0.0137(10) 0.0007(9) -0.0016(10) -0.0010(10)
C14 0.0166(11) 0.0226(12) 0.0214(11) -0.0019(9) 0.0016(9) 0.0005(9)
C3 0.0271(13) 0.0172(11) 0.0223(11) -0.0025(9) 0.0030(10) 0.0019(10)
C15 0.0153(11) 0.0241(12) 0.0242(11) -0.0006(10) 0.0019(9) -0.0023(9)
C23 0.0237(12) 0.0252(13) 0.0221(11) -0.0005(10) -0.0045(10) 0.0020(10)
C21 0.0286(13) 0.0210(12) 0.0186(11) -0.0028(9) 0.0012(10) 0.0031(10)
C20 0.0231(12) 0.0215(12) 0.0211(11) -0.0020(9) 0.0036(10) 0.0019(10)
C7 0.0391(15) 0.0219(13) 0.0236(12) -0.0028(10) -0.0014(11) -0.0054(11)
C2 0.0361(14) 0.0244(13) 0.0204(12) -0.0024(10) 0.0070(11) 0.0012(11)
C6 0.0366(14) 0.0214(13) 0.0208(12) 0.0002(9) 0.0044(11) -0.0038(11)

loop_
_atom_type_symbol
_atom_type_description
_atom_type_scat_dispersion_real
_atom_type_scat_dispersion_imag
_atom_type_scat_source
C C 0.0033 0.0016 'International Tables Vol C Tables 4.2.6.8 and 6.1.1.4'
H H 0.0000 0.0000 'International Tables Vol C Tables 4.2.6.8 and 6.1.1.4'
O O 0.0106 0.0060 'International Tables Vol C Tables 4.2.6.8 and 6.1.1.4'

loop_
_geom_angle_atom_site_label_1
_geom_angle_atom_site_label_2
_geom_angle_atom_site_label_3
_geom_angle
C9 C10 C15 122.5(2)
C11 C10 C9 119.0(2)
C11 C10 C15 118.5(2)
C8 C4 C5 118.7(2)
C8 C4 C3 120.5(2)
C5 C4 C3 120.77(19)
C19 C13 C12 108.88(17)
C19 C13 C14 113.64(18)
C14 C13 C12 108.48(17)
C9 C12 C13 110.39(17)
C9 C12 C16 113.45(18)
C16 C12 C13 112.74(17)
C19 C18 C23 113.39(18)
C22 C18 C19 100.56(17)
C22 C18 C17 116.44(18)
C22 C18 C23 105.42(17)
C17 C18 C19 109.16(17)
C17 C18 C23 111.52(18)
C10 C9 C12 120.69(19)
C8 C9 C10 117.63(19)
C8 C9 C12 121.68(19)
C5 C11 C10 123.1(2)
C4 C8 C9 123.2(2)
C17 C16 C12 113.26(18)
C13 C19 C18 111.85(17)
C13 C19 C20 120.52(18)
C18 C19 C20 104.02(17)
O2 C22 C18 126.4(2)
O2 C22 C21 125.5(2)
C18 C22 C21 108.02(18)
C18 C17 C16 110.13(17)
O1 C1 C7 120.6(2)
O1 C1 C2 120.1(2)
C2 C1 C7 119.34(19)
C4 C5 C6 121.7(2)
C11 C5 C4 118.3(2)
C11 C5 C6 120.0(2)
C15 C14 C13 110.03(18)
C4 C3 C2 114.1(2)
C10 C15 C14 113.72(18)
C22 C21 C20 105.88(17)
C19 C20 C21 103.21(18)
C1 C7 C6 113.8(2)
C1 C2 C3 114.53(19)
C5 C6 C7 113.39(19)

loop_
_geom_bond_atom_site_label_1
_geom_bond_atom_site_label_2
_geom_bond_distance
O2 C22 1.214(3)
O1 C1 1.210(3)
C10 C9 1.400(3)
C10 C11 1.396(3)
C10 C15 1.510(3)
C4 C8 1.390(3)
C4 C5 1.399(3)
C4 C3 1.506(3)
C13 C12 1.545(3)
C13 C19 1.517(3)
C13 C14 1.524(3)
C12 C9 1.525(3)
C12 C16 1.537(3)
C18 C19 1.540(3)
C18 C22 1.512(3)
C18 C17 1.523(3)
C18 C23 1.546(3)
C9 C8 1.399(3)
C11 C5 1.385(3)
C16 C17 1.532(3)
C19 C20 1.540(3)
C22 C21 1.520(3)
C1 C7 1.504(4)
C1 C2 1.504(3)
C5 C6 1.509(3)
C14 C15 1.522(3)
C3 C2 1.542(3)
C21 C20 1.545(3)
C7 C6 1.539(3)
